data_7208508
loop_
_publ_author_name
'Dalapati, Sasanka'
'Alam, Md. Akhtarul'
'Jana, Sankar'
'Guchhait, Nikhil'

_publ_section_title
;
 Reduced Schiff-base assisted novel dihydrogenphosphate--water polymer
;
_journal_issue 18
_journal_name_full CrystEngComm
_journal_page_first 6029
_journal_paper_doi 10.1039/c2ce25502b
_journal_volume 14
_journal_year 2012
_chemical_formula_moiety 'C12 H12 N4 O2, C16 H36 N,H2 O4 P, H2 O'
_chemical_formula_sum 'C28 H52 N5 O7 P'
_chemical_formula_weight 601.72
_chemical_name_systematic
;
?
;
_space_group_IT_number 2
_symmetry_cell_setting triclinic
_symmetry_space_group_name_Hall '-P 1'
_symmetry_space_group_name_H-M 'P -1'
_atom_sites_solution_hydrogens geom
_atom_sites_solution_primary direct
_atom_sites_solution_secondary difmap
_audit_creation_method SHELXL-97
_cell_angle_alpha 113.014(5)
_cell_angle_beta 94.332(5)
_cell_angle_gamma 105.702(5)
_cell_formula_units_Z 2
_cell_length_a 9.602(5)
_cell_length_b 13.194(5)
_cell_length_c 15.104(5)
_cell_measurement_temperature 293(2)
_cell_measurement_theta_max 26.40
_cell_measurement_theta_min 1.50
_cell_volume 1659.6(12)
_computing_structure_refinement 'SHELXL-97 (Sheldrick, 1997)'
_diffrn_ambient_temperature 293(2)
_diffrn_measured_fraction_theta_full 0.969
_diffrn_measured_fraction_theta_max 0.969
_diffrn_radiation_monochromator graphite
_diffrn_radiation_source 'fine-focus sealed tube'
_diffrn_radiation_type MoK\a
_diffrn_radiation_wavelength 0.71073
_diffrn_reflns_av_R_equivalents 0.0207
_diffrn_reflns_av_sigmaI/netI 0.0244
_diffrn_reflns_limit_h_max 11
_diffrn_reflns_limit_h_min -11
_diffrn_reflns_limit_k_max 16
_diffrn_reflns_limit_k_min -16
_diffrn_reflns_limit_l_max 18
_diffrn_reflns_limit_l_min -18
_diffrn_reflns_number 20066
_diffrn_reflns_theta_full 26.40
_diffrn_reflns_theta_max 26.40
_diffrn_reflns_theta_min 1.50
_exptl_absorpt_coefficient_mu 0.131
_exptl_absorpt_correction_T_max 0.995
_exptl_absorpt_correction_T_min 0.988
_exptl_absorpt_correction_type empirical
_exptl_crystal_density_diffrn 1.204
_exptl_crystal_density_method 'not measured'
_exptl_crystal_F_000 652
_exptl_crystal_size_max 0.12
_exptl_crystal_size_mid 0.08
_exptl_crystal_size_min 0.04
_refine_diff_density_max 0.704
_refine_diff_density_min -0.597
_refine_diff_density_rms 0.042
_refine_ls_extinction_method none
_refine_ls_goodness_of_fit_ref 1.045
_refine_ls_hydrogen_treatment mixed
_refine_ls_matrix_type full
_refine_ls_number_parameters 398
_refine_ls_number_reflns 6579
_refine_ls_number_restraints 1
_refine_ls_restrained_S_all 1.052
_refine_ls_R_factor_all 0.0678
_refine_ls_R_factor_gt 0.0532
_refine_ls_shift/su_max 0.000
_refine_ls_shift/su_mean 0.000
_refine_ls_structure_factor_coef Fsqd
_refine_ls_weighting_details 'calc w=1/[\s^2^(Fo^2^)+(0.0863P)^2^+0.5845P] where P=(Fo^2^+2Fc^2^)/3'
_refine_ls_weighting_scheme calc
_refine_ls_wR_factor_gt 0.1530
_refine_ls_wR_factor_ref 0.1670
_reflns_number_gt 5090
_reflns_number_total 6579
_reflns_threshold_expression >2sigma(I)
_cod_data_source_file c2ce25502b.txt
_cod_data_source_block 3.H2PO4-
_cod_depositor_comments
;
The following automatic conversions were performed:

'_symmetry_cell_setting' value 'Triclinic' changed to 'triclinic'
according to /home/saulius/struct/CIF-dictionaries/cif_core.dic
dictionary named 'cif_core.dic' version 2.4.1 from 2010-06-29.

Automatic conversion script
Id: cif_fix_values 1891 2012-01-12 08:04:46Z andrius 
;
_cod_database_code 7208508

loop_
_symmetry_equiv_pos_as_xyz
'x, y, z'
'-x, -y, -z'

loop_
_atom_site_label
_atom_site_type_symbol
_atom_site_fract_x
_atom_site_fract_y
_atom_site_fract_z
_atom_site_U_iso_or_equiv
_atom_site_adp_type
_atom_site_occupancy
_atom_site_symmetry_multiplicity
_atom_site_calc_flag
_atom_site_refinement_flags
P001 P 0.68440(6) 0.44455(5) 0.46652(4) 0.04699(18) Uani 1 1 d .
O7 O 0.78571(18) 0.39398(15) 0.50200(11) 0.0588(4) Uani 1 1 d .
O6 O 0.69438(16) 0.56534(14) 0.53715(12) 0.0606(4) Uani 1 1 d .
O3 O 0.9923(2) 0.4601(2) 0.34081(15) 0.0672(5) Uani 1 1 d .
O4 O 0.7175(2) 0.4454(2) 0.36670(13) 0.0741(6) Uani 1 1 d .
O5 O 0.5233(2) 0.36109(15) 0.43753(16) 0.0761(6) Uani 1 1 d .
N5 N 0.53968(19) 0.43867(15) 0.76685(12) 0.0471(4) Uani 1 1 d .
N1 N 0.0024(3) -0.26647(18) 0.58640(17) 0.0622(5) Uani 1 1 d .
N2 N 0.3049(2) -0.1503(2) 0.65242(17) 0.0644(6) Uani 1 1 d .
O1 O 0.1161(3) 0.24428(19) 0.90051(16) 0.0968(7) Uani 1 1 d .
O2 O 0.3386(3) 0.23786(16) 0.90992(14) 0.0821(6) Uani 1 1 d .
C16 C 0.4614(2) 0.4728(2) 0.85212(15) 0.0512(5) Uani 1 1 d .
H16A H 0.4160 0.4037 0.8619 0.061 Uiso 1 1 calc R
H16B H 0.5353 0.5275 0.9110 0.061 Uiso 1 1 calc R
C7 C 0.2075(2) -0.09359(18) 0.68981(16) 0.0492(5) Uani 1 1 d .
C24 C 0.6449(2) 0.3816(2) 0.79172(16) 0.0538(5) Uani 1 1 d .
H24A H 0.7114 0.4367 0.8538 0.065 Uiso 1 1 calc R
H24B H 0.5877 0.3152 0.8012 0.065 Uiso 1 1 calc R
C25 C 0.4308(3) 0.3558(2) 0.67056(15) 0.0541(5) Uani 1 1 d .
H25A H 0.3666 0.3956 0.6568 0.065 Uiso 1 1 calc R
H25B H 0.4858 0.3383 0.6183 0.065 Uiso 1 1 calc R
C20 C 0.6228(2) 0.54496(19) 0.75203(15) 0.0504(5) Uani 1 1 d .
H20A H 0.6644 0.5187 0.6939 0.061 Uiso 1 1 calc R
H20B H 0.5521 0.5804 0.7391 0.061 Uiso 1 1 calc R
N3 N 0.2048(3) 0.19194(18) 0.87369(15) 0.0675(6) Uani 1 1 d .
C8 C 0.0530(2) -0.15251(18) 0.65321(15) 0.0486(5) Uani 1 1 d .
C11 C 0.1514(3) 0.07422(19) 0.79739(16) 0.0536(5) Uani 1 1 d .
C12 C 0.2542(3) 0.01921(19) 0.76344(16) 0.0528(5) Uani 1 1 d .
H12 H 0.3544 0.0582 0.7902 0.063 Uiso 1 1 calc R
C9 C -0.0453(3) -0.0933(2) 0.68898(17) 0.0554(5) Uani 1 1 d .
H9 H -0.1461 -0.1314 0.6640 0.066 Uiso 1 1 calc R
C10 C 0.0022(3) 0.0202(2) 0.76031(18) 0.0588(6) Uani 1 1 d .
H10 H -0.0648 0.0589 0.7826 0.071 Uiso 1 1 calc R
C1 C 0.5289(2) -0.0754(2) 0.78365(19) 0.0622(6) Uani 1 1 d .
N4 N 0.6525(3) 0.0166(2) 0.82845(19) 0.0853(7) Uani 1 1 d .
C15 C 0.3441(3) 0.5264(2) 0.84245(17) 0.0616(6) Uani 1 1 d .
H15A H 0.2672 0.4720 0.7851 0.074 Uiso 1 1 calc R
H15B H 0.3873 0.5963 0.8335 0.074 Uiso 1 1 calc R
C19 C 0.7457(3) 0.6377(2) 0.83635(17) 0.0611(6) Uani 1 1 d .
H19A H 0.8185 0.6042 0.8498 0.073 Uiso 1 1 calc R
H19B H 0.7058 0.6666 0.8949 0.073 Uiso 1 1 calc R
C6 C 0.4634(3) -0.0943(2) 0.68227(19) 0.0652(6) Uani 1 1 d .
H6A H 0.4876 -0.0194 0.6797 0.078 Uiso 1 1 calc R
H6B H 0.5097 -0.1414 0.6352 0.078 Uiso 1 1 calc R
C18 C 0.8190(3) 0.7375(2) 0.81155(18) 0.0575(5) Uani 1 1 d .
H18A H 0.8484 0.7068 0.7489 0.069 Uiso 1 1 calc R
H18B H 0.7483 0.7757 0.8049 0.069 Uiso 1 1 calc R
C23 C 0.7368(3) 0.3406(3) 0.7167(2) 0.0683(7) Uani 1 1 d .
H23A H 0.6718 0.2868 0.6538 0.082 Uiso 1 1 calc R
H23B H 0.7987 0.4069 0.7090 0.082 Uiso 1 1 calc R
C14 C 0.2776(3) 0.5566(3) 0.93303(19) 0.0731(7) Uani 1 1 d .
H14A H 0.3553 0.6106 0.9900 0.088 Uiso 1 1 calc R
H14B H 0.2355 0.4864 0.9418 0.088 Uiso 1 1 calc R
C26 C 0.3354(3) 0.2421(2) 0.6677(2) 0.0804(8) Uani 1 1 d .
H26A H 0.2694 0.2573 0.7132 0.096 Uiso 1 1 calc R
H26B H 0.3975 0.2047 0.6878 0.096 Uiso 1 1 calc R
C29 C 0.4706(3) -0.1480(3) 0.8257(2) 0.0726(7) Uani 1 1 d .
H29 H 0.3848 -0.2114 0.7929 0.087 Uiso 1 1 calc R
C22 C 0.8327(4) 0.2815(3) 0.7463(3) 0.0858(9) Uani 1 1 d .
H22A H 0.7704 0.2118 0.7490 0.103 Uiso 1 1 calc R
H22B H 0.8920 0.3332 0.8116 0.103 Uiso 1 1 calc R
C5 C 0.5415(4) -0.1255(3) 0.9176(2) 0.0845(8) Uani 1 1 d .
H5 H 0.5034 -0.1734 0.9477 0.101 Uiso 1 1 calc R
C4 C 0.6667(4) -0.0335(4) 0.9637(2) 0.0926(10) Uani 1 1 d .
H4 H 0.7159 -0.0167 1.0258 0.111 Uiso 1 1 calc R
C17 C 0.9526(3) 0.8256(3) 0.8888(2) 0.0824(8) Uani 1 1 d .
H17A H 0.9952 0.8873 0.8704 0.124 Uiso 1 1 calc R
H17B H 1.0241 0.7886 0.8945 0.124 Uiso 1 1 calc R
H17C H 0.9239 0.8571 0.9507 0.124 Uiso 1 1 calc R
C21 C 0.9335(4) 0.2488(4) 0.6761(3) 0.1098(12) Uani 1 1 d .
H21A H 0.9929 0.2118 0.6980 0.165 Uiso 1 1 calc R
H21B H 0.9965 0.3176 0.6739 0.165 Uiso 1 1 calc R
H21C H 0.8753 0.1960 0.6116 0.165 Uiso 1 1 calc R
C27 C 0.2457(4) 0.1620(3) 0.5646(3) 0.1084(13) Uani 1 1 d D
H27A H 0.1426 0.1388 0.5692 0.130 Uiso 1 1 calc R
H27B H 0.2555 0.2074 0.5267 0.130 Uiso 1 1 calc R
C13 C 0.1587(4) 0.6107(4) 0.9274(3) 0.1055(11) Uani 1 1 d .
H13A H 0.1202 0.6281 0.9866 0.158 Uiso 1 1 calc R
H13B H 0.0803 0.5571 0.8720 0.158 Uiso 1 1 calc R
H13C H 0.2001 0.6813 0.9203 0.158 Uiso 1 1 calc R
C3 C 0.7184(4) 0.0337(3) 0.9169(3) 0.0994(11) Uani 1 1 d .
H3 H 0.8057 0.0960 0.9483 0.119 Uiso 1 1 calc R
C28 C 0.2746(15) 0.0711(7) 0.5162(4) 0.378(10) Uani 1 1 d D
H28A H 0.2085 0.0290 0.4532 0.567 Uiso 1 1 calc R
H28B H 0.2627 0.0232 0.5511 0.567 Uiso 1 1 calc R
H28C H 0.3746 0.0917 0.5073 0.567 Uiso 1 1 calc R
H1A H -0.092(4) -0.301(3) 0.566(2) 0.079(9) Uiso 1 1 d .
H1B H 0.063(3) -0.294(2) 0.557(2) 0.068(8) Uiso 1 1 d .
H2A H 0.274(3) -0.216(2) 0.6051(19) 0.058(7) Uiso 1 1 d .
H3B H 1.060(4) 0.508(3) 0.391(2) 0.082(10) Uiso 1 1 d .
H4A H 0.808(4) 0.455(3) 0.363(2) 0.092(11) Uiso 1 1 d .
H3A H 0.984(5) 0.392(4) 0.332(3) 0.132(17) Uiso 1 1 d .
H5A H 0.448(5) 0.389(3) 0.446(3) 0.123(14) Uiso 1 1 d .

loop_
_atom_site_aniso_label
_atom_site_aniso_U_11
_atom_site_aniso_U_22
_atom_site_aniso_U_33
_atom_site_aniso_U_23
_atom_site_aniso_U_13
_atom_site_aniso_U_12
P001 0.0424(3) 0.0539(3) 0.0430(3) 0.0164(3) 0.0080(2) 0.0200(2)
O7 0.0622(9) 0.0718(11) 0.0524(9) 0.0294(8) 0.0114(7) 0.0328(8)
O6 0.0450(8) 0.0533(9) 0.0666(10) 0.0100(8) 0.0072(7) 0.0151(7)
O3 0.0596(11) 0.0815(14) 0.0623(11) 0.0326(11) 0.0142(9) 0.0227(10)
O4 0.0719(12) 0.1224(17) 0.0554(10) 0.0477(11) 0.0195(9) 0.0571(12)
O5 0.0487(10) 0.0528(10) 0.1024(15) 0.0100(10) 0.0119(9) 0.0158(8)
N5 0.0508(9) 0.0511(10) 0.0393(9) 0.0228(8) 0.0029(7) 0.0131(8)
N1 0.0477(12) 0.0506(12) 0.0717(14) 0.0149(10) 0.0022(10) 0.0110(10)
N2 0.0489(11) 0.0538(12) 0.0682(13) 0.0079(11) 0.0015(9) 0.0138(9)
O1 0.135(2) 0.0697(13) 0.0828(14) 0.0164(11) 0.0174(13) 0.0544(14)
O2 0.1011(16) 0.0549(11) 0.0656(11) 0.0156(9) 0.0035(11) 0.0074(10)
C16 0.0562(12) 0.0567(13) 0.0400(10) 0.0233(10) 0.0084(9) 0.0138(10)
C7 0.0520(12) 0.0464(12) 0.0493(11) 0.0227(10) 0.0064(9) 0.0139(9)
C24 0.0550(12) 0.0602(13) 0.0518(12) 0.0321(11) 0.0034(9) 0.0171(10)
C25 0.0597(13) 0.0569(13) 0.0394(11) 0.0172(10) -0.0023(9) 0.0180(10)
C20 0.0580(12) 0.0524(12) 0.0444(11) 0.0266(10) 0.0090(9) 0.0149(10)
N3 0.1018(18) 0.0500(12) 0.0505(11) 0.0230(10) 0.0118(12) 0.0231(12)
C8 0.0508(11) 0.0467(12) 0.0500(11) 0.0253(10) 0.0046(9) 0.0129(9)
C11 0.0727(15) 0.0438(12) 0.0476(12) 0.0239(10) 0.0111(10) 0.0176(10)
C12 0.0557(12) 0.0469(12) 0.0522(12) 0.0239(10) 0.0036(10) 0.0095(10)
C9 0.0520(12) 0.0568(14) 0.0624(13) 0.0308(12) 0.0083(10) 0.0183(10)
C10 0.0706(15) 0.0587(14) 0.0606(14) 0.0324(12) 0.0195(11) 0.0297(12)
C1 0.0432(12) 0.0606(14) 0.0673(15) 0.0120(12) 0.0084(10) 0.0174(11)
N4 0.0552(13) 0.0835(16) 0.0841(17) 0.0181(13) 0.0003(12) 0.0031(12)
C15 0.0706(15) 0.0706(16) 0.0463(12) 0.0249(12) 0.0102(11) 0.0278(12)
C19 0.0634(14) 0.0620(14) 0.0533(13) 0.0294(11) 0.0022(10) 0.0088(11)
C6 0.0497(13) 0.0629(15) 0.0706(16) 0.0199(13) 0.0120(11) 0.0132(11)
C18 0.0577(13) 0.0546(13) 0.0581(13) 0.0240(11) 0.0106(10) 0.0155(10)
C23 0.0722(16) 0.0813(18) 0.0667(15) 0.0392(14) 0.0159(12) 0.0365(14)
C14 0.0798(18) 0.0872(19) 0.0579(15) 0.0316(14) 0.0210(13) 0.0332(15)
C26 0.0824(19) 0.0559(15) 0.0815(19) 0.0236(14) -0.0198(15) 0.0089(13)
C29 0.0604(15) 0.0667(16) 0.0801(18) 0.0243(14) 0.0088(13) 0.0173(12)
C22 0.0819(19) 0.099(2) 0.111(2) 0.066(2) 0.0294(17) 0.0472(18)
C5 0.087(2) 0.095(2) 0.0800(19) 0.0359(18) 0.0189(17) 0.0446(18)
C4 0.080(2) 0.114(3) 0.0655(18) 0.0126(19) 0.0030(16) 0.046(2)
C17 0.0732(17) 0.0678(17) 0.091(2) 0.0387(16) -0.0093(15) 0.0011(14)
C21 0.107(3) 0.117(3) 0.148(3) 0.072(3) 0.050(2) 0.072(2)
C27 0.088(2) 0.077(2) 0.100(3) -0.0071(19) -0.0257(19) 0.0168(18)
C13 0.109(3) 0.128(3) 0.094(2) 0.039(2) 0.037(2) 0.068(2)
C3 0.0666(18) 0.103(3) 0.081(2) 0.008(2) -0.0133(16) 0.0113(17)
C28 0.81(3) 0.205(8) 0.082(4) -0.028(4) -0.095(8) 0.300(13)

loop_
_atom_type_symbol
_atom_type_description
_atom_type_scat_dispersion_real
_atom_type_scat_dispersion_imag
_atom_type_scat_source
C C 0.0033 0.0016 'International Tables Vol C Tables 4.2.6.8 and 6.1.1.4'
H H 0.0000 0.0000 'International Tables Vol C Tables 4.2.6.8 and 6.1.1.4'
N N 0.0061 0.0033 'International Tables Vol C Tables 4.2.6.8 and 6.1.1.4'
O O 0.0106 0.0060 'International Tables Vol C Tables 4.2.6.8 and 6.1.1.4'
P P 0.1023 0.0942 'International Tables Vol C Tables 4.2.6.8 and 6.1.1.4'

loop_
_geom_angle_atom_site_label_1
_geom_angle_atom_site_label_2
_geom_angle_atom_site_label_3
_geom_angle
O7 P001 O6 114.72(10)
O7 P001 O5 109.79(11)
O6 P001 O5 110.50(10)
O7 P001 O4 108.68(9)
O6 P001 O4 109.24(11)
O5 P001 O4 103.29(12)
H3B O3 H3A 110(4)
P001 O4 H4A 113(2)
P001 O5 H5A 121(3)
C24 N5 C16 106.53(15)
C24 N5 C25 110.84(17)
C16 N5 C25 111.58(17)
C24 N5 C20 111.08(17)
C16 N5 C20 110.93(17)
C25 N5 C20 105.96(15)
C8 N1 H1A 118(2)
C8 N1 H1B 117(2)
H1A N1 H1B 122(3)
C7 N2 C6 122.5(2)
C7 N2 H2A 120.2(18)
C6 N2 H2A 116.7(18)
C15 C16 N5 116.70(17)
C15 C16 H16A 108.1
N5 C16 H16A 108.1
C15 C16 H16B 108.1
N5 C16 H16B 108.1
H16A C16 H16B 107.3
N2 C7 C12 122.2(2)
N2 C7 C8 119.3(2)
C12 C7 C8 118.5(2)
C23 C24 N5 116.08(18)
C23 C24 H24A 108.3
N5 C24 H24A 108.3
C23 C24 H24B 108.3
N5 C24 H24B 108.3
H24A C24 H24B 107.4
C26 C25 N5 115.46(19)
C26 C25 H25A 108.4
N5 C25 H25A 108.4
C26 C25 H25B 108.4
N5 C25 H25B 108.4
H25A C25 H25B 107.5
C19 C20 N5 116.07(17)
C19 C20 H20A 108.3
N5 C20 H20A 108.3
C19 C20 H20B 108.3
N5 C20 H20B 108.3
H20A C20 H20B 107.4
O1 N3 O2 121.8(2)
O1 N3 C11 119.1(3)
O2 N3 C11 119.1(2)
N1 C8 C9 120.7(2)
N1 C8 C7 120.2(2)
C9 C8 C7 119.1(2)
C10 C11 C12 122.1(2)
C10 C11 N3 119.6(2)
C12 C11 N3 118.3(2)
C7 C12 C11 120.1(2)
C7 C12 H12 119.9
C11 C12 H12 119.9
C10 C9 C8 122.1(2)
C10 C9 H9 119.0
C8 C9 H9 119.0
C11 C10 C9 118.0(2)
C11 C10 H10 121.0
C9 C10 H10 121.0
N4 C1 C29 122.3(3)
N4 C1 C6 114.5(2)
C29 C1 C6 123.2(2)
C3 N4 C1 116.6(3)
C16 C15 C14 110.51(19)
C16 C15 H15A 109.5
C14 C15 H15A 109.5
C16 C15 H15B 109.5
C14 C15 H15B 109.5
H15A C15 H15B 108.1
C20 C19 C18 110.46(18)
C20 C19 H19A 109.6
C18 C19 H19A 109.6
C20 C19 H19B 109.6
C18 C19 H19B 109.6
H19A C19 H19B 108.1
N2 C6 C1 115.0(2)
N2 C6 H6A 108.5
C1 C6 H6A 108.5
N2 C6 H6B 108.5
C1 C6 H6B 108.5
H6A C6 H6B 107.5
C17 C18 C19 112.2(2)
C17 C18 H18A 109.2
C19 C18 H18A 109.2
C17 C18 H18B 109.2
C19 C18 H18B 109.2
H18A C18 H18B 107.9
C22 C23 C24 111.9(2)
C22 C23 H23A 109.2
C24 C23 H23A 109.2
C22 C23 H23B 109.2
C24 C23 H23B 109.2
H23A C23 H23B 107.9
C15 C14 C13 112.9(2)
C15 C14 H14A 109.0
C13 C14 H14A 109.0
C15 C14 H14B 109.0
C13 C14 H14B 109.0
H14A C14 H14B 107.8
C25 C26 C27 110.1(3)
C25 C26 H26A 109.6
C27 C26 H26A 109.6
C25 C26 H26B 109.6
C27 C26 H26B 109.6
H26A C26 H26B 108.2
C1 C29 C5 118.8(3)
C1 C29 H29 120.6
C5 C29 H29 120.6
C23 C22 C21 112.4(3)
C23 C22 H22A 109.1
C21 C22 H22A 109.1
C23 C22 H22B 109.1
C21 C22 H22B 109.1
H22A C22 H22B 107.9
C4 C5 C29 119.7(3)
C4 C5 H5 120.1
C29 C5 H5 120.1
C5 C4 C3 118.0(3)
C5 C4 H4 121.0
C3 C4 H4 121.0
C18 C17 H17A 109.5
C18 C17 H17B 109.5
H17A C17 H17B 109.5
C18 C17 H17C 109.5
H17A C17 H17C 109.5
H17B C17 H17C 109.5
C22 C21 H21A 109.5
C22 C21 H21B 109.5
H21A C21 H21B 109.5
C22 C21 H21C 109.5
H21A C21 H21C 109.5
H21B C21 H21C 109.5
C28 C27 C26 118.9(5)
C28 C27 H27A 107.6
C26 C27 H27A 107.6
C28 C27 H27B 107.6
C26 C27 H27B 107.6
H27A C27 H27B 107.0
C14 C13 H13A 109.5
C14 C13 H13B 109.5
H13A C13 H13B 109.5
C14 C13 H13C 109.5
H13A C13 H13C 109.5
H13B C13 H13C 109.5
N4 C3 C4 124.5(3)
N4 C3 H3 117.8
C4 C3 H3 117.8
C27 C28 H28A 109.5
C27 C28 H28B 109.5
H28A C28 H28B 109.5
C27 C28 H28C 109.5
H28A C28 H28C 109.5
H28B C28 H28C 109.5

loop_
_geom_bond_atom_site_label_1
_geom_bond_atom_site_label_2
_geom_bond_distance
P001 O7 1.4935(16)
P001 O6 1.5033(18)
P001 O5 1.5476(19)
P001 O4 1.5682(18)
O3 H3B 0.86(3)
O3 H3A 0.83(5)
O4 H4A 0.85(3)
O5 H5A 0.89(4)
N5 C24 1.518(3)
N5 C16 1.518(3)
N5 C25 1.520(3)
N5 C20 1.523(3)
N1 C8 1.364(3)
N1 H1A 0.86(3)
N1 H1B 0.83(3)
N2 C7 1.372(3)
N2 C6 1.446(3)
N2 H2A 0.83(3)
O1 N3 1.232(3)
O2 N3 1.237(3)
C16 C15 1.509(3)
C16 H16A 0.9700
C16 H16B 0.9700
C7 C12 1.386(3)
C7 C8 1.424(3)
C24 C23 1.512(3)
C24 H24A 0.9700
C24 H24B 0.9700
C25 C26 1.514(4)
C25 H25A 0.9700
C25 H25B 0.9700
C20 C19 1.511(3)
C20 H20A 0.9700
C20 H20B 0.9700
N3 C11 1.444(3)
C8 C9 1.393(3)
C11 C10 1.374(4)
C11 C12 1.392(3)
C12 H12 0.9300
C9 C10 1.380(3)
C9 H9 0.9300
C10 H10 0.9300
C1 N4 1.340(3)
C1 C29 1.368(4)
C1 C6 1.508(4)
N4 C3 1.340(4)
C15 C14 1.510(3)
C15 H15A 0.9700
C15 H15B 0.9700
C19 C18 1.515(3)
C19 H19A 0.9700
C19 H19B 0.9700
C6 H6A 0.9700
C6 H6B 0.9700
C18 C17 1.505(4)
C18 H18A 0.9700
C18 H18B 0.9700
C23 C22 1.501(4)
C23 H23A 0.9700
C23 H23B 0.9700
C14 C13 1.515(4)
C14 H14A 0.9700
C14 H14B 0.9700
C26 C27 1.517(4)
C26 H26A 0.9700
C26 H26B 0.9700
C29 C5 1.379(4)
C29 H29 0.9300
C22 C21 1.507(5)
C22 H22A 0.9700
C22 H22B 0.9700
C5 C4 1.351(5)
C5 H5 0.9300
C4 C3 1.355(5)
C4 H4 0.9300
C17 H17A 0.9600
C17 H17B 0.9600
C17 H17C 0.9600
C21 H21A 0.9600
C21 H21B 0.9600
C21 H21C 0.9600
C27 C28 1.255(7)
C27 H27A 0.9700
C27 H27B 0.9700
C13 H13A 0.9600
C13 H13B 0.9600
C13 H13C 0.9600
C3 H3 0.9300
C28 H28A 0.9600
C28 H28B 0.9600
C28 H28C 0.9600
